data_7006236
loop_
_publ_author_name
'Neo, Kian Eang'
'Huynh, Han Vinh'
'Koh, Lip Lin'
'Henderson, William'
'Hor, T. S. Andy'

_publ_section_title
;
 Dinuclear PCP pincer complexes from Lewis acidic [Pd(OTf)(PCP)] and
 basic [Pd(4-Spy)(PCP)] (OTf = triflate; 4-Spy = 4-pyridinethiolate;
 PCP = (-)CH(CH(2)CH(2)PPh(2))(2)).
;
_journal_issue 48
_journal_name_full 'Dalton transactions (Cambridge, England : 2003)'
_journal_page_first 5701
_journal_page_last 5709
_journal_paper_doi 10.1039/b710752h
_journal_year 2007
_chemical_formula_sum 'C70 H66 F6 N2 O6 P4 Pd2 S2'
_chemical_formula_weight 1546.05
_chemical_name_systematic
;
?
;
_space_group_IT_number 14
_symmetry_cell_setting monoclinic
_symmetry_space_group_name_Hall '-P 2ybc'
_symmetry_space_group_name_H-M 'P 1 21/c 1'
_atom_sites_solution_hydrogens geom
_atom_sites_solution_primary direct
_atom_sites_solution_secondary difmap
_audit_creation_method SHELXL-97
_cell_angle_alpha 90.00
_cell_angle_beta 101.490(4)
_cell_angle_gamma 90.00
_cell_formula_units_Z 2
_cell_length_a 10.0040(14)
_cell_length_b 17.732(2)
_cell_length_c 18.719(3)
_cell_measurement_reflns_used 723
_cell_measurement_temperature 223(2)
_cell_measurement_theta_max 21.29
_cell_measurement_theta_min 2.37
_cell_volume 3254.0(8)
_computing_cell_refinement 'Bruker SMART'
_computing_data_collection 'Bruker SMART'
_computing_data_reduction 'Bruker SAINT'
_computing_molecular_graphics 'Bruker SHELXTL'
_computing_publication_material 'Bruker SHELXTL'
_computing_structure_refinement 'SHELXL-97 (Sheldrick, 1997)'
_computing_structure_solution 'SHELXS-97 (Sheldrick, 1990)'
_diffrn_ambient_temperature 223(2)
_diffrn_measured_fraction_theta_full 1.000
_diffrn_measured_fraction_theta_max 1.000
_diffrn_measurement_device_type 'CCD area detector'
_diffrn_measurement_method 'phi and omega scans'
_diffrn_radiation_monochromator graphite
_diffrn_radiation_source 'fine-focus sealed tube'
_diffrn_radiation_type MoK\a
_diffrn_radiation_wavelength 0.71073
_diffrn_reflns_av_R_equivalents 0.0692
_diffrn_reflns_av_sigmaI/netI 0.0813
_diffrn_reflns_limit_h_max 12
_diffrn_reflns_limit_h_min -12
_diffrn_reflns_limit_k_max 23
_diffrn_reflns_limit_k_min -20
_diffrn_reflns_limit_l_max 21
_diffrn_reflns_limit_l_min -24
_diffrn_reflns_number 23012
_diffrn_reflns_theta_full 27.50
_diffrn_reflns_theta_max 27.50
_diffrn_reflns_theta_min 2.08
_exptl_absorpt_coefficient_mu 0.788
_exptl_absorpt_correction_T_max 0.8712
_exptl_absorpt_correction_T_min 0.8214
_exptl_absorpt_correction_type empirical
_exptl_absorpt_process_details 'Sadabs, (Sheldrick 2001)'
_exptl_crystal_colour Colourless
_exptl_crystal_density_diffrn 1.578
_exptl_crystal_density_meas ?
_exptl_crystal_density_method .
_exptl_crystal_description Block
_exptl_crystal_F_000 1572
_exptl_crystal_size_max 0.26
_exptl_crystal_size_mid 0.20
_exptl_crystal_size_min 0.18
_refine_diff_density_max 1.371
_refine_diff_density_min -0.680
_refine_diff_density_rms 0.107
_refine_ls_extinction_method none
_refine_ls_goodness_of_fit_ref 1.038
_refine_ls_hydrogen_treatment constructed
_refine_ls_matrix_type full
_refine_ls_number_parameters 415
_refine_ls_number_reflns 7463
_refine_ls_number_restraints 0
_refine_ls_restrained_S_all 1.038
_refine_ls_R_factor_all 0.1025
_refine_ls_R_factor_gt 0.0637
_refine_ls_shift/su_max 0.000
_refine_ls_shift/su_mean 0.000
_refine_ls_structure_factor_coef Fsqd
_refine_ls_weighting_details 'calc w=1/[\s^2^(Fo^2^)+(0.0514P)^2^+3.7177P] where P=(Fo^2^+2Fc^2^)/3'
_refine_ls_weighting_scheme calc
_refine_ls_wR_factor_gt 0.1244
_refine_ls_wR_factor_ref 0.1382
_reflns_number_gt 5078
_reflns_number_total 7463
_reflns_threshold_expression >2sigma(I)
_cod_data_source_file b710752h.txt
_cod_data_source_block 5478
_cod_depositor_comments
;
The following automatic conversions were performed:
'_symmetry_cell_setting' value 'Monoclinic' changed to 'monoclinic'
according to '/home/saulius/struct/CIF-dictionaries/cif_core.dic'
dictionary named 'cif_core.dic' version 2.4.1 from 2010-06-29.

Automatic conversion script
Id: cif_fix_enum 1527 2010-12-29 10:47:43Z saulius 
;
_cod_original_cell_volume 3253.9(8)
_cod_original_sg_symbol_H-M P2(1)/c
_cod_database_code 7006236

loop_
_symmetry_equiv_pos_as_xyz
'x, y, z'
'-x, y+1/2, -z+1/2'
'-x, -y, -z'
'x, -y-1/2, z-1/2'

loop_
_atom_site_label
_atom_site_type_symbol
_atom_site_fract_x
_atom_site_fract_y
_atom_site_fract_z
_atom_site_U_iso_or_equiv
_atom_site_adp_type
_atom_site_occupancy
_atom_site_symmetry_multiplicity
_atom_site_calc_flag
_atom_site_refinement_flags
_atom_site_disorder_assembly
_atom_site_disorder_group
Pd1 Pd 0.36522(3) 0.75301(2) 0.05896(2) 0.02649(12) Uani 1 1 d . . .
P1 P 0.57158(12) 0.69843(7) 0.04832(8) 0.0319(3) Uani 1 1 d . . .
P2 P 0.19418(12) 0.83719(7) 0.07133(8) 0.0297(3) Uani 1 1 d . . .
N1 N 0.2345(4) 0.6534(2) 0.0377(2) 0.0275(9) Uani 1 1 d . . .
C1 C 0.4834(4) 0.8510(3) 0.0741(3) 0.0307(11) Uani 1 1 d . . .
H1 H 0.5114 0.8558 0.1277 0.037 Uiso 1 1 calc R . .
C2 C 0.6152(5) 0.8446(3) 0.0479(4) 0.0515(17) Uani 1 1 d . . .
H21 H 0.5957 0.8466 -0.0055 0.062 Uiso 1 1 calc R . .
H22 H 0.6725 0.8882 0.0658 0.062 Uiso 1 1 calc R . .
C3 C 0.6910(5) 0.7761(3) 0.0711(4) 0.0443(15) Uani 1 1 d . . .
H31 H 0.7275 0.7774 0.1238 0.053 Uiso 1 1 calc R . .
H32 H 0.7673 0.7706 0.0458 0.053 Uiso 1 1 calc R . .
C4 C 0.4032(5) 0.9209(3) 0.0511(4) 0.0492(16) Uani 1 1 d . . .
H41 H 0.4620 0.9648 0.0649 0.059 Uiso 1 1 calc R . .
H42 H 0.3746 0.9209 -0.0021 0.059 Uiso 1 1 calc R . .
C5 C 0.2806(5) 0.9280(3) 0.0842(3) 0.0372(13) Uani 1 1 d . . .
H51 H 0.2207 0.9681 0.0601 0.045 Uiso 1 1 calc R . .
H52 H 0.3071 0.9399 0.1362 0.045 Uiso 1 1 calc R . .
C6 C 0.1918(5) 0.6158(3) 0.0907(3) 0.0342(12) Uani 1 1 d . . .
H6 H 0.2267 0.6301 0.1392 0.041 Uiso 1 1 calc R . .
C7 C 0.0995(5) 0.5571(3) 0.0783(3) 0.0327(12) Uani 1 1 d . . .
H7 H 0.0709 0.5337 0.1178 0.039 Uiso 1 1 calc R . .
C8 C 0.0489(4) 0.5328(2) 0.0081(3) 0.0233(10) Uani 1 1 d . . .
C9 C 0.0926(5) 0.5716(3) -0.0469(3) 0.0372(13) Uani 1 1 d . . .
H9 H 0.0599 0.5581 -0.0958 0.045 Uiso 1 1 calc R . .
C10 C 0.1847(5) 0.6305(3) -0.0302(3) 0.0395(13) Uani 1 1 d . . .
H10 H 0.2135 0.6556 -0.0688 0.047 Uiso 1 1 calc R . .
C1E C 0.6473(5) 0.6192(3) 0.1029(3) 0.0320(11) Uani 1 1 d . . .
C2E C 0.5779(5) 0.5511(3) 0.0995(3) 0.0384(13) Uani 1 1 d . . .
H2E H 0.4916 0.5466 0.0689 0.046 Uiso 1 1 calc R . .
C3E C 0.6336(6) 0.4902(3) 0.1403(3) 0.0478(15) Uani 1 1 d . . .
H3E H 0.5851 0.4445 0.1372 0.057 Uiso 1 1 calc R . .
C4E C 0.7601(6) 0.4955(4) 0.1860(3) 0.0499(15) Uani 1 1 d . . .
H4E H 0.7970 0.4540 0.2144 0.060 Uiso 1 1 calc R . .
C5E C 0.8315(6) 0.5622(4) 0.1894(3) 0.0524(16) Uani 1 1 d . . .
H5E H 0.9180 0.5661 0.2199 0.063 Uiso 1 1 calc R . .
C6E C 0.7762(5) 0.6234(3) 0.1479(3) 0.0444(14) Uani 1 1 d . . .
H6E H 0.8263 0.6685 0.1501 0.053 Uiso 1 1 calc R . .
C1B C 0.5816(4) 0.6728(3) -0.0445(3) 0.0279(11) Uani 1 1 d . . .
C2B C 0.5029(5) 0.7125(3) -0.1017(3) 0.0384(13) Uani 1 1 d . . .
H2B H 0.4392 0.7480 -0.0919 0.046 Uiso 1 1 calc R . .
C3B C 0.5165(5) 0.7007(3) -0.1727(3) 0.0453(15) Uani 1 1 d . . .
H3B H 0.4645 0.7293 -0.2106 0.054 Uiso 1 1 calc R . .
C4B C 0.6068(6) 0.6467(3) -0.1881(3) 0.0470(15) Uani 1 1 d . . .
H4B H 0.6166 0.6388 -0.2365 0.056 Uiso 1 1 calc R . .
C5B C 0.6822(6) 0.6048(3) -0.1324(3) 0.0414(13) Uani 1 1 d . . .
H5B H 0.7405 0.5667 -0.1431 0.050 Uiso 1 1 calc R . .
C6B C 0.6728(5) 0.6182(3) -0.0608(3) 0.0358(12) Uani 1 1 d . . .
H6B H 0.7275 0.5907 -0.0230 0.043 Uiso 1 1 calc R . .
C1C C 0.1023(4) 0.8303(3) 0.1449(3) 0.0284(11) Uani 1 1 d . . .
C2C C -0.0068(5) 0.8784(3) 0.1480(3) 0.0305(11) Uani 1 1 d . . .
H2C H -0.0371 0.9121 0.1094 0.037 Uiso 1 1 calc R . .
C3C C -0.0708(5) 0.8773(3) 0.2067(3) 0.0350(12) Uani 1 1 d . . .
H3C H -0.1430 0.9108 0.2083 0.042 Uiso 1 1 calc R . .
C4C C -0.0294(6) 0.8273(3) 0.2631(3) 0.0411(13) Uani 1 1 d . . .
H4C H -0.0738 0.8262 0.3029 0.049 Uiso 1 1 calc R . .
C5C C 0.0780(6) 0.7787(3) 0.2609(3) 0.0484(15) Uani 1 1 d . . .
H5C H 0.1062 0.7442 0.2991 0.058 Uiso 1 1 calc R . .
C6C C 0.1435(5) 0.7807(3) 0.2029(3) 0.0416(14) Uani 1 1 d . . .
H6C H 0.2174 0.7481 0.2024 0.050 Uiso 1 1 calc R . .
C1D C 0.0599(5) 0.8450(3) -0.0100(3) 0.0312(11) Uani 1 1 d . . .
C2D C -0.0288(5) 0.7846(3) -0.0278(3) 0.0350(12) Uani 1 1 d . . .
H2D H -0.0193 0.7416 0.0022 0.042 Uiso 1 1 calc R . .
C3D C -0.1310(5) 0.7876(3) -0.0894(3) 0.0423(14) Uani 1 1 d . . .
H3D H -0.1924 0.7472 -0.1007 0.051 Uiso 1 1 calc R . .
C4D C -0.1426(6) 0.8500(4) -0.1341(3) 0.0452(14) Uani 1 1 d . . .
H4D H -0.2116 0.8520 -0.1763 0.054 Uiso 1 1 calc R . .
C5D C -0.0543(7) 0.9089(3) -0.1172(3) 0.0530(16) Uani 1 1 d . . .
H5D H -0.0624 0.9512 -0.1480 0.064 Uiso 1 1 calc R . .
C6D C 0.0474(6) 0.9068(3) -0.0550(3) 0.0421(13) Uani 1 1 d . . .
H6D H 0.1078 0.9477 -0.0436 0.051 Uiso 1 1 calc R . .
S1 S 0.27939(13) 0.57862(8) 0.31884(8) 0.0368(3) Uani 1 1 d . . .
O1 O 0.2793(4) 0.6513(2) 0.3517(2) 0.0543(11) Uani 1 1 d . . .
O2 O 0.2857(4) 0.5164(2) 0.3679(2) 0.0453(10) Uani 1 1 d . . .
O3 O 0.1856(4) 0.5693(3) 0.2508(2) 0.0677(14) Uani 1 1 d . . .
C11 C 0.4444(6) 0.5764(4) 0.2924(4) 0.0498(15) Uani 1 1 d . . .
F1 F 0.4536(4) 0.6285(2) 0.2423(2) 0.0688(11) Uani 1 1 d . . .
F2 F 0.5450(3) 0.5895(2) 0.3490(2) 0.0659(11) Uani 1 1 d . . .
F3 F 0.4689(5) 0.5097(2) 0.2659(3) 0.0910(14) Uani 1 1 d . . .

loop_
_atom_site_aniso_label
_atom_site_aniso_U_11
_atom_site_aniso_U_22
_atom_site_aniso_U_33
_atom_site_aniso_U_23
_atom_site_aniso_U_13
_atom_site_aniso_U_12
Pd1 0.01877(17) 0.02351(19) 0.0383(2) -0.00562(17) 0.00847(14) -0.00482(15)
P1 0.0194(6) 0.0288(7) 0.0480(9) -0.0095(6) 0.0077(6) -0.0036(5)
P2 0.0199(6) 0.0268(6) 0.0435(8) -0.0045(6) 0.0089(6) -0.0020(5)
N1 0.0188(18) 0.028(2) 0.036(3) -0.0008(18) 0.0065(18) 0.0000(16)
C1 0.023(2) 0.029(3) 0.041(3) -0.010(2) 0.010(2) -0.0117(19)
C2 0.033(3) 0.041(3) 0.081(5) -0.014(3) 0.011(3) -0.013(2)
C3 0.025(2) 0.040(3) 0.071(4) -0.022(3) 0.018(3) -0.010(2)
C4 0.036(3) 0.038(3) 0.073(5) -0.003(3) 0.008(3) -0.009(2)
C5 0.030(3) 0.026(3) 0.057(4) -0.012(2) 0.012(3) -0.005(2)
C6 0.035(3) 0.029(3) 0.034(3) -0.004(2) -0.004(2) -0.009(2)
C7 0.032(3) 0.031(3) 0.035(3) 0.001(2) 0.006(2) -0.008(2)
C8 0.020(2) 0.021(2) 0.029(3) 0.0009(19) 0.004(2) -0.0005(18)
C9 0.040(3) 0.043(3) 0.031(3) -0.010(2) 0.013(2) -0.018(2)
C10 0.044(3) 0.043(3) 0.036(3) -0.005(2) 0.019(3) -0.019(2)
C1E 0.025(2) 0.046(3) 0.027(3) -0.010(2) 0.009(2) 0.000(2)
C2E 0.024(2) 0.047(3) 0.042(3) -0.004(3) 0.002(2) 0.003(2)
C3E 0.039(3) 0.048(3) 0.058(4) 0.008(3) 0.013(3) 0.008(3)
C4E 0.043(3) 0.068(4) 0.041(4) 0.006(3) 0.013(3) 0.016(3)
C5E 0.042(3) 0.080(5) 0.032(3) -0.005(3) 0.000(3) 0.016(3)
C6E 0.032(3) 0.059(4) 0.040(3) -0.011(3) 0.003(3) -0.004(3)
C1B 0.022(2) 0.025(2) 0.036(3) -0.004(2) 0.005(2) -0.0063(19)
C2B 0.027(3) 0.027(3) 0.056(4) 0.003(3) -0.004(3) -0.002(2)
C3B 0.034(3) 0.044(3) 0.051(4) 0.017(3) -0.009(3) -0.004(3)
C4B 0.049(3) 0.056(4) 0.036(3) 0.004(3) 0.007(3) -0.014(3)
C5B 0.044(3) 0.040(3) 0.042(4) 0.001(3) 0.014(3) 0.005(2)
C6B 0.031(3) 0.032(3) 0.043(3) 0.002(2) 0.007(2) 0.004(2)
C1C 0.022(2) 0.027(2) 0.034(3) -0.006(2) 0.001(2) -0.0030(19)
C2C 0.029(2) 0.030(3) 0.030(3) 0.004(2) 0.002(2) 0.002(2)
C3C 0.027(3) 0.035(3) 0.043(3) -0.004(2) 0.008(2) 0.003(2)
C4C 0.047(3) 0.047(3) 0.032(3) 0.000(3) 0.016(3) 0.005(3)
C5C 0.057(4) 0.047(3) 0.039(4) 0.003(3) 0.005(3) 0.015(3)
C6C 0.037(3) 0.037(3) 0.050(4) -0.001(3) 0.004(3) 0.014(2)
C1D 0.027(2) 0.032(3) 0.038(3) 0.001(2) 0.013(2) 0.005(2)
C2D 0.030(3) 0.038(3) 0.039(3) 0.004(2) 0.010(2) 0.000(2)
C3D 0.028(3) 0.057(4) 0.044(4) -0.009(3) 0.011(3) -0.011(2)
C4D 0.040(3) 0.069(4) 0.027(3) 0.000(3) 0.009(3) 0.009(3)
C5D 0.075(4) 0.046(4) 0.042(4) 0.002(3) 0.020(3) 0.006(3)
C6D 0.054(3) 0.037(3) 0.037(3) -0.004(3) 0.011(3) -0.002(3)
S1 0.0302(7) 0.0393(7) 0.0370(8) 0.0038(6) -0.0030(6) -0.0060(5)
O1 0.049(2) 0.036(2) 0.079(3) -0.002(2) 0.016(2) 0.0014(18)
O2 0.048(2) 0.039(2) 0.047(2) 0.0092(18) 0.0035(19) -0.0002(17)
O3 0.048(2) 0.110(4) 0.035(2) 0.011(2) -0.015(2) -0.032(2)
C11 0.049(4) 0.051(4) 0.053(4) -0.010(3) 0.019(3) -0.008(3)
F1 0.064(2) 0.085(3) 0.062(3) 0.010(2) 0.024(2) -0.018(2)
F2 0.0311(17) 0.077(3) 0.083(3) 0.001(2) -0.0046(19) -0.0072(17)
F3 0.098(3) 0.069(3) 0.121(4) -0.032(3) 0.061(3) -0.003(2)

loop_
_atom_type_symbol
_atom_type_description
_atom_type_scat_dispersion_real
_atom_type_scat_dispersion_imag
_atom_type_scat_source
C C 0.0033 0.0016 'International Tables Vol C Tables 4.2.6.8 and 6.1.1.4'
H H 0.0000 0.0000 'International Tables Vol C Tables 4.2.6.8 and 6.1.1.4'
N N 0.0061 0.0033 'International Tables Vol C Tables 4.2.6.8 and 6.1.1.4'
O O 0.0106 0.0060 'International Tables Vol C Tables 4.2.6.8 and 6.1.1.4'
F F 0.0171 0.0103 'International Tables Vol C Tables 4.2.6.8 and 6.1.1.4'
P P 0.1023 0.0942 'International Tables Vol C Tables 4.2.6.8 and 6.1.1.4'
S S 0.1246 0.1234 'International Tables Vol C Tables 4.2.6.8 and 6.1.1.4'
Pd Pd -0.9988 1.0072 'International Tables Vol C Tables 4.2.6.8 and 6.1.1.4'

loop_
_geom_angle_atom_site_label_1
_geom_angle_atom_site_label_2
_geom_angle_atom_site_label_3
_geom_angle
_geom_angle_site_symmetry_1
_geom_angle_site_symmetry_3
_geom_angle_publ_flag
C1 Pd1 N1 176.78(17) . . ?
C1 Pd1 P2 81.95(13) . . ?
N1 Pd1 P2 96.42(10) . . ?
C1 Pd1 P1 82.50(13) . . ?
N1 Pd1 P1 99.04(10) . . ?
P2 Pd1 P1 164.40(5) . . ?
C1E P1 C3 105.9(2) . . ?
C1E P1 C1B 104.4(2) . . ?
C3 P1 C1B 104.8(3) . . ?
C1E P1 Pd1 123.59(17) . . ?
C3 P1 Pd1 102.59(17) . . ?
C1B P1 Pd1 113.89(15) . . ?
C1C P2 C5 105.0(2) . . ?
C1C P2 C1D 103.9(2) . . ?
C5 P2 C1D 107.1(2) . . ?
C1C P2 Pd1 122.05(16) . . ?
C5 P2 Pd1 104.04(16) . . ?
C1D P2 Pd1 113.66(16) . . ?
C10 N1 C6 116.3(4) . . ?
C10 N1 Pd1 121.0(3) . . ?
C6 N1 Pd1 122.5(3) . . ?
C4 C1 C2 115.2(5) . . ?
C4 C1 Pd1 113.2(3) . . ?
C2 C1 Pd1 113.8(3) . . ?
C3 C2 C1 114.0(5) . . ?
C2 C3 P1 106.5(4) . . ?
C5 C4 C1 113.1(5) . . ?
C4 C5 P2 106.2(4) . . ?
N1 C6 C7 123.7(5) . . ?
C6 C7 C8 120.1(5) . . ?
C9 C8 C7 116.4(4) . . ?
C9 C8 C8 121.6(5) . 3_565 ?
C7 C8 C8 122.0(5) . 3_565 ?
C8 C9 C10 120.2(5) . . ?
N1 C10 C9 123.3(5) . . ?
C2E C1E C6E 117.9(5) . . ?
C2E C1E P1 119.9(4) . . ?
C6E C1E P1 122.1(4) . . ?
C3E C2E C1E 120.9(5) . . ?
C2E C3E C4E 120.6(6) . . ?
C5E C4E C3E 119.4(6) . . ?
C4E C5E C6E 120.1(5) . . ?
C5E C6E C1E 121.0(6) . . ?
C2B C1B C6B 118.3(5) . . ?
C2B C1B P1 118.7(4) . . ?
C6B C1B P1 122.8(4) . . ?
C3B C2B C1B 121.2(5) . . ?
C2B C3B C4B 120.0(5) . . ?
C5B C4B C3B 119.7(6) . . ?
C4B C5B C6B 120.6(5) . . ?
C5B C6B C1B 120.1(5) . . ?
C6C C1C C2C 117.8(5) . . ?
C6C C1C P2 121.3(4) . . ?
C2C C1C P2 120.7(4) . . ?
C3C C2C C1C 121.0(5) . . ?
C4C C3C C2C 120.2(5) . . ?
C3C C4C C5C 119.7(5) . . ?
C6C C5C C4C 120.1(5) . . ?
C5C C6C C1C 121.1(5) . . ?
C6D C1D C2D 119.5(5) . . ?
C6D C1D P2 122.4(4) . . ?
C2D C1D P2 118.1(4) . . ?
C3D C2D C1D 120.2(5) . . ?
C4D C3D C2D 119.7(5) . . ?
C5D C4D C3D 120.1(5) . . ?
C4D C5D C6D 120.6(6) . . ?
C1D C6D C5D 119.9(5) . . ?
O1 S1 O2 115.1(3) . . ?
O1 S1 O3 115.5(3) . . ?
O2 S1 O3 114.8(3) . . ?
O1 S1 C11 102.4(3) . . ?
O2 S1 C11 103.4(3) . . ?
O3 S1 C11 103.0(3) . . ?
F3 C11 F2 106.7(5) . . ?
F3 C11 F1 108.1(5) . . ?
F2 C11 F1 107.0(5) . . ?
F3 C11 S1 111.6(4) . . ?
F2 C11 S1 111.4(4) . . ?
F1 C11 S1 111.8(4) . . ?

loop_
_geom_bond_atom_site_label_1
_geom_bond_atom_site_label_2
_geom_bond_distance
_geom_bond_site_symmetry_2
_geom_bond_publ_flag
Pd1 C1 2.088(4) . ?
Pd1 N1 2.187(4) . ?
Pd1 P2 2.3168(13) . ?
Pd1 P1 2.3242(13) . ?
P1 C1E 1.812(5) . ?
P1 C3 1.818(5) . ?
P1 C1B 1.818(5) . ?
P2 C1C 1.806(5) . ?
P2 C5 1.821(5) . ?
P2 C1D 1.824(5) . ?
N1 C10 1.333(6) . ?
N1 C6 1.334(6) . ?
C1 C4 1.492(7) . ?
C1 C2 1.499(7) . ?
C2 C3 1.453(8) . ?
C4 C5 1.486(8) . ?
C6 C7 1.380(6) . ?
C7 C8 1.381(7) . ?
C8 C9 1.379(7) . ?
C8 C8 1.511(8) 3_565 ?
C9 C10 1.387(7) . ?
C1E C2E 1.388(7) . ?
C1E C6E 1.394(7) . ?
C2E C3E 1.376(7) . ?
C3E C4E 1.382(8) . ?
C4E C5E 1.376(9) . ?
C5E C6E 1.384(8) . ?
C1B C2B 1.388(7) . ?
C1B C6B 1.405(7) . ?
C2B C3B 1.377(8) . ?
C3B C4B 1.386(8) . ?
C4B C5B 1.377(7) . ?
C5B C6B 1.382(8) . ?
C1C C6C 1.394(7) . ?
C1C C2C 1.395(6) . ?
C2C C3C 1.379(7) . ?
C3C C4C 1.377(7) . ?
C4C C5C 1.385(8) . ?
C5C C6C 1.376(8) . ?
C1D C6D 1.372(7) . ?
C1D C2D 1.389(7) . ?
C2D C3D 1.381(7) . ?
C3D C4D 1.380(8) . ?
C4D C5D 1.364(8) . ?
C5D C6D 1.386(8) . ?
S1 O1 1.427(4) . ?
S1 O2 1.429(4) . ?
S1 O3 1.433(4) . ?
S1 C11 1.815(6) . ?
C11 F3 1.324(7) . ?
C11 F2 1.328(7) . ?
C11 F1 1.332(7) . ?
